data_4001264
loop_
_publ_author_name
'Cho, Jung Young'
'Millican, Jasmine N.'
'Capan, Cigdem'
'Sokolov, Dmitry A.'
'Moldovan, Monica'
'Karki, Amar B.'
'Young, David P.'
'Aronson, Meigan C.'
'Chan, Julia Y.'

_publ_section_title
;
 Crystal Growth, Structure, and Physical Properties ofLn2MGa12(Ln= La,
 Ce;M= Ni, Cu)
;
_journal_issue 19
_journal_name_full 'Chemistry of Materials'
_journal_page_first 6116
_journal_paper_doi 10.1021/cm801693t
_journal_volume 20
_journal_year 2008
_chemical_formula_sum 'Ce2 Cu Ga12'
_chemical_formula_weight 1180.42
_chemical_name_systematic
; 
 ? 
;
_space_group_IT_number 125
_symmetry_cell_setting tetragonal
_symmetry_space_group_name_Hall '-P 4a 2b'
_symmetry_space_group_name_H-M 'P 4/n b m :2'
_atom_sites_solution_primary direct
_atom_sites_solution_secondary difmap
_audit_creation_method SHELXL-97
_cell_angle_alpha 90.00
_cell_angle_beta 90.00
_cell_angle_gamma 90.00
_cell_formula_units_Z 2
_cell_length_a 6.108(3)
_cell_length_b 6.108(3)
_cell_length_c 15.375(4)
_cell_measurement_temperature 298(2)
_cell_volume 573.6(4)
_computing_cell_refinement 'Denzo and Scalepack (Otwinowski & Minor, 1997)'
_computing_data_collection 'COLLECT (Nonius, 2000)'
_computing_data_reduction 'Denzo and Scalepack (Otwinowski & Minor, 1997)'
_computing_publication_material 'SHELXL-97 (Sheldrick, 1997)'
_computing_structure_refinement 'SHELXL-97 (Sheldrick, 1997)'
_computing_structure_solution 'SHELXS-97 (Sheldrick, 1990)'
_diffrn_ambient_temperature 298(2)
_diffrn_measured_fraction_theta_full 0.996
_diffrn_measured_fraction_theta_max 0.996
_diffrn_measurement_device_type 'KappaCCD (with Oxford Cryostram)'
_diffrn_measurement_method ' \w scans \k offsets'
_diffrn_radiation_monochromator graphite
_diffrn_radiation_source 'fine-focus sealed tube'
_diffrn_radiation_type MoK\a
_diffrn_radiation_wavelength 0.71073
_diffrn_reflns_av_R_equivalents 0.0504
_diffrn_reflns_av_sigmaI/netI 0.0478
_diffrn_reflns_limit_h_max 8
_diffrn_reflns_limit_h_min -8
_diffrn_reflns_limit_k_max 6
_diffrn_reflns_limit_k_min -6
_diffrn_reflns_limit_l_max 20
_diffrn_reflns_limit_l_min -21
_diffrn_reflns_number 1455
_diffrn_reflns_theta_full 29.98
_diffrn_reflns_theta_max 29.98
_diffrn_reflns_theta_min 3.98
_diffrn_standards_decay_% none
_exptl_absorpt_coefficient_mu 37.161
_exptl_absorpt_correction_T_max 0.2580
_exptl_absorpt_correction_T_min 0.1670
_exptl_absorpt_correction_type multi-scan
_exptl_absorpt_process_details 'HKL Scalepack (Otwinowski & Minor 1997)'
_exptl_crystal_colour silver
_exptl_crystal_density_diffrn 6.834
_exptl_crystal_density_method 'not measured'
_exptl_crystal_description 'thin plates'
_exptl_crystal_F_000 1034
_exptl_crystal_size_max 0.08
_exptl_crystal_size_mid 0.05
_exptl_crystal_size_min 0.05
_refine_diff_density_max 6.689
_refine_diff_density_min -9.427
_refine_diff_density_rms 0.844
_refine_ls_extinction_coef 0.0026(6)
_refine_ls_extinction_expression Fc^*^=kFc[1+0.001xFc^2^\l^3^/sin(2\q)]^-1/4^
_refine_ls_extinction_method SHELXL
_refine_ls_goodness_of_fit_ref 1.177
_refine_ls_hydrogen_treatment none
_refine_ls_matrix_type full
_refine_ls_number_parameters 26
_refine_ls_number_reflns 481
_refine_ls_number_restraints 0
_refine_ls_restrained_S_all 1.177
_refine_ls_R_factor_all 0.0611
_refine_ls_R_factor_gt 0.0558
_refine_ls_shift/su_max 0.000
_refine_ls_shift/su_mean 0.000
_refine_ls_structure_factor_coef Fsqd
_refine_ls_weighting_details 'calc w=1/[\s^2^(Fo^2^)+(0.0775P)^2^+11.6928P] where P=(Fo^2^+2Fc^2^)/3'
_refine_ls_weighting_scheme calc
_refine_ls_wR_factor_gt 0.1444
_refine_ls_wR_factor_ref 0.1503
_reflns_number_gt 423
_reflns_number_total 481
_reflns_threshold_expression >2sigma(I)
_cod_data_source_file cm801693t_si_003.cif
_cod_data_source_block shelxl
_cod_original_sg_symbol_H-M 'P 4/n b m'
_cod_database_code 4001264

loop_
_symmetry_equiv_pos_as_xyz
'x, y, z'
'-x+1/2, -y+1/2, z'
'x, -y+1/2, -z'
'-x+1/2, y, -z'
'-y+1/2, -x+1/2, -z'
'y, x, -z'
'y, -x+1/2, z'
'-y+1/2, x, z'
'-x, -y, -z'
'x-1/2, y-1/2, -z'
'-x, y-1/2, z'
'x-1/2, -y, z'
'y-1/2, x-1/2, z'
'-y, -x, z'
'-y, x-1/2, -z'
'y-1/2, -x, -z'

loop_
_atom_site_label
_atom_site_type_symbol
_atom_site_fract_x
_atom_site_fract_y
_atom_site_fract_z
_atom_site_U_iso_or_equiv
_atom_site_adp_type
_atom_site_occupancy
_atom_site_symmetry_multiplicity
_atom_site_calc_flag
_atom_site_refinement_flags
Ce1 Ce 0.7500 0.2500 0.24637(5) 0.0051(4) Uani 1 4 d S
Cu1 Cu 0.7500 0.2500 0.0000 0.0101(7) Uani 1 8 d S
Ga1 Ga 0.7500 0.7500 0.17753(12) 0.0075(5) Uani 1 4 d S
Ga2 Ga 0.7500 0.7500 0.33633(12) 0.0104(5) Uani 1 4 d S
Ga3 Ga 0.50036(14) 0.00036(14) -0.08508(7) 0.0091(4) Uani 1 2 d S
Ga4 Ga 0.5609(3) 0.0609(3) 0.42611(9) 0.0295(7) Uani 1 2 d S

loop_
_atom_site_aniso_label
_atom_site_aniso_U_11
_atom_site_aniso_U_22
_atom_site_aniso_U_33
_atom_site_aniso_U_23
_atom_site_aniso_U_13
_atom_site_aniso_U_12
Ce1 0.0068(5) 0.0068(5) 0.0016(6) 0.000 0.000 -0.0004(3)
Cu1 0.0107(10) 0.0107(10) 0.0089(13) 0.000 0.000 0.000
Ga1 0.0098(7) 0.0098(7) 0.0029(8) 0.000 0.000 0.000
Ga2 0.0128(7) 0.0128(7) 0.0058(9) 0.000 0.000 0.000
Ga3 0.0124(5) 0.0124(5) 0.0024(7) 0.0000(3) 0.0000(3) -0.0027(5)
Ga4 0.0400(9) 0.0400(9) 0.0087(7) 0.0091(5) 0.0091(5) 0.0232(9)

loop_
_atom_type_symbol
_atom_type_description
_atom_type_scat_dispersion_real
_atom_type_scat_dispersion_imag
_atom_type_scat_source
Ce Ce -0.2486 2.6331 'International Tables Vol C Tables 4.2.6.8 and 6.1.1.4'
Cu Cu 0.3201 1.2651 'International Tables Vol C Tables 4.2.6.8 and 6.1.1.4'
Ga Ga 0.2307 1.6083 'International Tables Vol C Tables 4.2.6.8 and 6.1.1.4'

loop_
_geom_angle_atom_site_label_1
_geom_angle_atom_site_label_2
_geom_angle_atom_site_label_3
_geom_angle
_geom_angle_site_symmetry_1
_geom_angle_site_symmetry_3
Ga4 Ce1 Ga4 61.16(10) . 2_655
Ga4 Ce1 Ga1 128.45(4) . 11_755
Ga4 Ce1 Ga1 86.67(5) 2_655 11_755
Ga4 Ce1 Ga1 128.45(4) . .
Ga4 Ce1 Ga1 86.67(5) 2_655 .
Ga1 Ce1 Ga1 83.85(2) 11_755 .
Ga4 Ce1 Ga1 86.67(5) . 1_545
Ga4 Ce1 Ga1 128.45(4) 2_655 1_545
Ga1 Ce1 Ga1 83.85(2) 11_755 1_545
Ga1 Ce1 Ga1 141.78(7) . 1_545
Ga4 Ce1 Ga1 86.67(5) . 11_655
Ga4 Ce1 Ga1 128.45(4) 2_655 11_655
Ga1 Ce1 Ga1 141.78(7) 11_755 11_655
Ga1 Ce1 Ga1 83.85(2) . 11_655
Ga1 Ce1 Ga1 83.85(2) 1_545 11_655
Ga4 Ce1 Ga3 130.51(3) . 4_655
Ga4 Ce1 Ga3 130.51(3) 2_655 4_655
Ga1 Ce1 Ga3 46.73(3) 11_755 4_655
Ga1 Ce1 Ga3 101.03(4) . 4_655
Ga1 Ce1 Ga3 46.73(3) 1_545 4_655
Ga1 Ce1 Ga3 101.03(4) 11_655 4_655
Ga4 Ce1 Ga3 130.51(3) . 3
Ga4 Ce1 Ga3 130.51(3) 2_655 3
Ga1 Ce1 Ga3 101.03(4) 11_755 3
Ga1 Ce1 Ga3 46.73(3) . 3
Ga1 Ce1 Ga3 101.03(4) 1_545 3
Ga1 Ce1 Ga3 46.73(3) 11_655 3
Ga3 Ce1 Ga3 82.02(5) 4_655 3
Ga4 Ce1 Ga3 108.33(6) . 9_655
Ga4 Ce1 Ga3 169.49(6) 2_655 9_655
Ga1 Ce1 Ga3 101.09(4) 11_755 9_655
Ga1 Ce1 Ga3 101.09(4) . 9_655
Ga1 Ce1 Ga3 46.69(3) 1_545 9_655
Ga1 Ce1 Ga3 46.69(3) 11_655 9_655
Ga3 Ce1 Ga3 55.34(3) 4_655 9_655
Ga3 Ce1 Ga3 55.34(3) 3 9_655
Ga4 Ce1 Ga3 169.49(5) . 10_665
Ga4 Ce1 Ga3 108.33(6) 2_655 10_665
Ga1 Ce1 Ga3 46.69(3) 11_755 10_665
Ga1 Ce1 Ga3 46.69(3) . 10_665
Ga1 Ce1 Ga3 101.09(4) 1_545 10_665
Ga1 Ce1 Ga3 101.09(4) 11_655 10_665
Ga3 Ce1 Ga3 55.34(3) 4_655 10_665
Ga3 Ce1 Ga3 55.34(3) 3 10_665
Ga3 Ce1 Ga3 82.18(5) 9_655 10_665
Ga4 Ce1 Ga2 88.42(6) . 11_755
Ga4 Ce1 Ga2 46.93(3) 2_655 11_755
Ga1 Ce1 Ga2 43.48(5) 11_755 11_755
Ga1 Ce1 Ga2 97.764(17) . 11_755
Ga1 Ce1 Ga2 97.764(17) 1_545 11_755
Ga1 Ce1 Ga2 174.74(5) 11_655 11_755
Ga3 Ce1 Ga2 83.61(4) 4_655 11_755
Ga3 Ce1 Ga2 137.22(3) 3 11_755
Ga3 Ce1 Ga2 137.25(3) 9_655 11_755
Ga3 Ce1 Ga2 83.55(4) 10_665 11_755
Ga4 Ce1 Ga2 88.42(6) . .
Ga4 Ce1 Ga2 46.93(3) 2_655 .
Ga1 Ce1 Ga2 97.764(17) 11_755 .
Ga1 Ce1 Ga2 43.48(5) . .
Ga1 Ce1 Ga2 174.74(5) 1_545 .
Ga1 Ce1 Ga2 97.764(17) 11_655 .
Ga3 Ce1 Ga2 137.22(3) 4_655 .
Ga3 Ce1 Ga2 83.61(4) 3 .
Ga3 Ce1 Ga2 137.25(3) 9_655 .
Ga3 Ce1 Ga2 83.55(4) 10_665 .
Ga2 Ce1 Ga2 80.20(3) 11_755 .
Ga3 Cu1 Ga3 117.52(6) 4_655 3
Ga3 Cu1 Ga3 105.60(3) 4_655 .
Ga3 Cu1 Ga3 105.60(3) 3 .
Ga3 Cu1 Ga3 105.60(3) 4_655 2_655
Ga3 Cu1 Ga3 105.60(3) 3 2_655
Ga3 Cu1 Ga3 117.52(6) . 2_655
Ga3 Cu1 Ga3 74.43(2) 4_655 9_655
Ga3 Cu1 Ga3 74.43(2) 3 9_655
Ga3 Cu1 Ga3 62.41(5) . 9_655
Ga3 Cu1 Ga3 179.93(4) 2_655 9_655
Ga3 Cu1 Ga3 74.43(2) 4_655 10_665
Ga3 Cu1 Ga3 74.43(2) 3 10_665
Ga3 Cu1 Ga3 179.93(4) . 10_665
Ga3 Cu1 Ga3 62.41(5) 2_655 10_665
Ga3 Cu1 Ga3 117.66(6) 9_655 10_665
Ga3 Cu1 Ga3 62.41(5) 4_655 12_655
Ga3 Cu1 Ga3 179.93(4) 3 12_655
Ga3 Cu1 Ga3 74.43(2) . 12_655
Ga3 Cu1 Ga3 74.43(2) 2_655 12_655
Ga3 Cu1 Ga3 105.54(3) 9_655 12_655
Ga3 Cu1 Ga3 105.54(3) 10_665 12_655
Ga3 Cu1 Ga3 179.93(4) 4_655 11_665
Ga3 Cu1 Ga3 62.41(5) 3 11_665
Ga3 Cu1 Ga3 74.43(2) . 11_665
Ga3 Cu1 Ga3 74.43(2) 2_655 11_665
Ga3 Cu1 Ga3 105.54(3) 9_655 11_665
Ga3 Cu1 Ga3 105.54(3) 10_665 11_665
Ga3 Cu1 Ga3 117.66(6) 12_655 11_665
Ga2 Ga1 Ga3 123.36(4) . 3
Ga2 Ga1 Ga3 123.36(4) . 9_665
Ga3 Ga1 Ga3 72.40(4) 3 9_665
Ga2 Ga1 Ga3 123.36(4) . 10_665
Ga3 Ga1 Ga3 72.40(4) 3 10_665
Ga3 Ga1 Ga3 113.29(8) 9_665 10_665
Ga2 Ga1 Ga3 123.36(4) . 4_665
Ga3 Ga1 Ga3 113.29(8) 3 4_665
Ga3 Ga1 Ga3 72.40(4) 9_665 4_665
Ga3 Ga1 Ga3 72.40(4) 10_665 4_665
Ga2 Ga1 Ce1 70.89(4) . 11_765
Ga3 Ga1 Ce1 137.50(3) 3 11_765
Ga3 Ga1 Ce1 137.64(3) 9_665 11_765
Ga3 Ga1 Ce1 67.74(3) 10_665 11_765
Ga3 Ga1 Ce1 67.84(3) 4_665 11_765
Ga2 Ga1 Ce1 70.89(4) . 1_565
Ga3 Ga1 Ce1 137.64(3) 3 1_565
Ga3 Ga1 Ce1 67.84(3) 9_665 1_565
Ga3 Ga1 Ce1 137.50(3) 10_665 1_565
Ga3 Ga1 Ce1 67.74(3) 4_665 1_565
Ce1 Ga1 Ce1 83.85(2) 11_765 1_565
Ga2 Ga1 Ce1 70.89(4) . .
Ga3 Ga1 Ce1 67.74(3) 3 .
Ga3 Ga1 Ce1 137.50(3) 9_665 .
Ga3 Ga1 Ce1 67.84(3) 10_665 .
Ga3 Ga1 Ce1 137.64(3) 4_665 .
Ce1 Ga1 Ce1 83.85(2) 11_765 .
Ce1 Ga1 Ce1 141.77(7) 1_565 .
Ga2 Ga1 Ce1 70.89(4) . 11_665
Ga3 Ga1 Ce1 67.84(3) 3 11_665
Ga3 Ga1 Ce1 67.74(3) 9_665 11_665
Ga3 Ga1 Ce1 137.64(3) 10_665 11_665
Ga3 Ga1 Ce1 137.50(3) 4_665 11_665
Ce1 Ga1 Ce1 141.77(7) 11_765 11_665
Ce1 Ga1 Ce1 83.85(2) 1_565 11_665
Ce1 Ga1 Ce1 83.85(2) . 11_665
Ga1 Ga2 Ga4 121.84(5) . 11_665
Ga1 Ga2 Ga4 121.84(5) . 2_655
Ga4 Ga2 Ga4 73.84(4) 11_665 2_655
Ga1 Ga2 Ga4 121.84(5) . 1_565
Ga4 Ga2 Ga4 73.84(4) 11_665 1_565
Ga4 Ga2 Ga4 116.32(9) 2_655 1_565
Ga1 Ga2 Ga4 121.84(5) . 12_665
Ga4 Ga2 Ga4 116.32(9) 11_665 12_665
Ga4 Ga2 Ga4 73.84(4) 2_655 12_665
Ga4 Ga2 Ga4 73.84(4) 1_565 12_665
Ga1 Ga2 Ce1 65.63(4) . 11_765
Ga4 Ga2 Ce1 151.51(6) 11_665 11_765
Ga4 Ga2 Ce1 79.37(5) 2_655 11_765
Ga4 Ga2 Ce1 128.30(6) 1_565 11_765
Ga4 Ga2 Ce1 63.67(4) 12_665 11_765
Ga1 Ga2 Ce1 65.63(4) . 1_565
Ga4 Ga2 Ce1 128.30(5) 11_665 1_565
Ga4 Ga2 Ce1 151.51(6) 2_655 1_565
Ga4 Ga2 Ce1 63.67(4) 1_565 1_565
Ga4 Ga2 Ce1 79.38(5) 12_665 1_565
Ce1 Ga2 Ce1 80.20(3) 11_765 1_565
Ga1 Ga2 Ce1 65.63(4) . .
Ga4 Ga2 Ce1 79.38(5) 11_665 .
Ga4 Ga2 Ce1 63.67(4) 2_655 .
Ga4 Ga2 Ce1 151.51(6) 1_565 .
Ga4 Ga2 Ce1 128.30(6) 12_665 .
Ce1 Ga2 Ce1 80.20(3) 11_765 .
Ce1 Ga2 Ce1 131.27(7) 1_565 .
Ga1 Ga2 Ce1 65.63(4) . 11_665
Ga4 Ga2 Ce1 63.67(4) 11_665 11_665
Ga4 Ga2 Ce1 128.30(6) 2_655 11_665
Ga4 Ga2 Ce1 79.38(5) 1_565 11_665
Ga4 Ga2 Ce1 151.51(6) 12_665 11_665
Ce1 Ga2 Ce1 131.27(7) 11_765 11_665
Ce1 Ga2 Ce1 80.20(3) 1_565 11_665
Ce1 Ga2 Ce1 80.20(3) . 11_665
Cu1 Ga3 Cu1 117.59(5) . 9_655
Cu1 Ga3 Ga1 106.63(4) . 3
Cu1 Ga3 Ga1 106.47(4) 9_655 3
Cu1 Ga3 Ga1 106.63(4) . 9_665
Cu1 Ga3 Ga1 106.47(4) 9_655 9_665
Ga1 Ga3 Ga1 113.29(8) 3 9_665
Cu1 Ga3 Ga3 58.89(5) . 9_655
Cu1 Ga3 Ga3 58.70(5) 9_655 9_655
Ga1 Ga3 Ga3 123.36(4) 3 9_655
Ga1 Ga3 Ga3 123.36(4) 9_665 9_655
Cu1 Ga3 Ce1 80.23(4) . 3
Cu1 Ga3 Ce1 162.18(5) 9_655 3
Ga1 Ga3 Ce1 65.54(4) 3 3
Ga1 Ga3 Ce1 65.54(4) 9_665 3
Ga3 Ga3 Ce1 139.12(7) 9_655 3
Cu1 Ga3 Ce1 162.33(5) . 9_655
Cu1 Ga3 Ce1 80.08(4) 9_655 9_655
Ga1 Ga3 Ce1 65.47(4) 3 9_655
Ga1 Ga3 Ce1 65.47(4) 9_665 9_655
Ga3 Ga3 Ce1 138.77(7) 9_655 9_655
Ce1 Ga3 Ce1 82.10(4) 3 9_655
Ga4 Ga4 Ga2 113.21(9) 9_656 11_655
Ga4 Ga4 Ga2 113.21(9) 9_656 1_545
Ga2 Ga4 Ga2 111.25(9) 11_655 1_545
Ga4 Ga4 Ce1 174.28(16) 9_656 .
Ga2 Ga4 Ce1 69.40(5) 11_655 .
Ga2 Ga4 Ce1 69.40(5) 1_545 .

loop_
_geom_bond_atom_site_label_1
_geom_bond_atom_site_label_2
_geom_bond_distance
_geom_bond_site_symmetry_2
Ce1 Ga4 3.2101(19) .
Ce1 Ga4 3.2102(19) 2_655
Ce1 Ga1 3.2321(16) 11_755
Ce1 Ga1 3.2322(16) .
Ce1 Ga1 3.2322(16) 1_545
Ce1 Ga1 3.2322(16) 11_655
Ce1 Ga3 3.2863(16) 4_655
Ce1 Ga3 3.2863(16) 3
Ce1 Ga3 3.2903(16) 9_655
Ce1 Ga3 3.2903(16) 10_665
Ce1 Ga2 3.3526(16) 11_755
Ce1 Ga2 3.3527(16) .
Cu1 Ga3 2.5221(15) 4_655
Cu1 Ga3 2.5221(15) 3
Cu1 Ga3 2.5221(15) .
Cu1 Ga3 2.5222(15) 2_655
Cu1 Ga3 2.5274(15) 9_655
Cu1 Ga3 2.5274(15) 10_665
Cu1 Ga3 2.5274(15) 12_655
Cu1 Ga3 2.5274(15) 11_665
Ga1 Ga2 2.442(3) .
Ga1 Ga3 2.5854(14) 3
Ga1 Ga3 2.5854(14) 9_665
Ga1 Ga3 2.5854(14) 10_665
Ga1 Ga3 2.5854(14) 4_665
Ga1 Ce1 3.2322(16) 11_765
Ga1 Ce1 3.2322(16) 1_565
Ga1 Ce1 3.2322(16) 11_665
Ga2 Ga4 2.6165(17) 11_665
Ga2 Ga4 2.6165(17) 2_655
Ga2 Ga4 2.6165(17) 1_565
Ga2 Ga4 2.6165(17) 12_665
Ga2 Ce1 3.3526(16) 11_765
Ga2 Ce1 3.3526(16) 1_565
Ga2 Ce1 3.3527(16) 11_665
Ga3 Cu1 2.5274(15) 9_655
Ga3 Ga1 2.5854(14) 3
Ga3 Ga1 2.5854(14) 9_665
Ga3 Ga3 2.616(2) 9_655
Ga3 Ce1 3.2862(16) 3
Ga3 Ce1 3.2903(16) 9_655
Ga4 Ga4 2.504(3) 9_656
Ga4 Ga2 2.6165(17) 11_655
Ga4 Ga2 2.6165(17) 1_545
